data_2012912
loop_
_publ_author_name
'Ku\'znik, Nikodem'
'Zawadiak, Jan'
'Gilner, Danuta'
'Wi\,eckol, Angelika'
'Wagner, Pawe\/l'
'Kubicki, Maciej'

_publ_section_title
;
 1,4-Bis[(1-methyl-1-phenylethyl)peroxymethyl]benzene
;
_journal_issue 9
_journal_name_full 'Acta Crystallographica Section C'
_journal_page_first o549
_journal_page_last o550
_journal_paper_doi 10.1107/S0108270102012945
_journal_volume 58
_journal_year 2002
_chemical_formula_moiety 'C26 H30 O4'
_chemical_formula_sum 'C26 H30 O4'
_chemical_formula_weight 406.50
_chemical_name_systematic
;
1,4-Bis[(1-methyl-1-phenylethyl)peroxymethyl]benzene
;
_space_group_IT_number 15
_symmetry_cell_setting monoclinic
_symmetry_space_group_name_Hall '-I 2ya'
_symmetry_space_group_name_H-M 'I 1 2/a 1'
_atom_sites_solution_hydrogens geom
_atom_sites_solution_primary direct
_atom_sites_solution_secondary difmap
_audit_creation_method SHELXL97
_cell_angle_alpha 90
_cell_angle_beta 90.44(3)
_cell_angle_gamma 90
_cell_formula_units_Z 4
_cell_length_a 15.368(3)
_cell_length_b 6.2200(12)
_cell_length_c 23.142(5)
_cell_measurement_reflns_used 94
_cell_measurement_temperature 295
_cell_measurement_theta_max 16.72
_cell_measurement_theta_min 3.16
_cell_volume 2212.1(8)
_computing_cell_refinement 'KM-4 software'
_computing_data_collection 'KM-4 software (Kuma Diffraction, 1991)'
_computing_data_reduction 'KM-4 software'
_computing_molecular_graphics 'SHELXTL (Bruker, 1997)'
_computing_publication_material SHELXTL
_computing_structure_refinement 'SHELXL97 (Sheldrick, 1997)'
_computing_structure_solution 'SHELXS97 (Sheldrick, 1990)'
_diffrn_ambient_temperature 295
_diffrn_measured_fraction_theta_full 0.999
_diffrn_measured_fraction_theta_max 0.999
_diffrn_measurement_device_type 'Kuma KM-4'
_diffrn_measurement_method \w/2\q
_diffrn_radiation_monochromator graphite
_diffrn_radiation_source 'fine-focus sealed tube'
_diffrn_radiation_type MoK\a
_diffrn_radiation_wavelength 0.71073
_diffrn_reflns_av_R_equivalents 0.012
_diffrn_reflns_av_sigmaI/netI 0.050
_diffrn_reflns_limit_h_max 18
_diffrn_reflns_limit_h_min -18
_diffrn_reflns_limit_k_max 7
_diffrn_reflns_limit_k_min 0
_diffrn_reflns_limit_l_max 27
_diffrn_reflns_limit_l_min 0
_diffrn_reflns_number 2007
_diffrn_reflns_theta_full 25.06
_diffrn_reflns_theta_max 25.06
_diffrn_reflns_theta_min 2.65
_diffrn_standards_decay_% 0.63
_diffrn_standards_interval_count 100
_diffrn_standards_number 3
_exptl_absorpt_coefficient_mu 0.081
_exptl_absorpt_correction_type none
_exptl_crystal_colour colourless
_exptl_crystal_density_diffrn 1.221
_exptl_crystal_density_meas ?
_exptl_crystal_density_method 'not measured'
_exptl_crystal_description block
_exptl_crystal_F_000 872
_exptl_crystal_size_max 0.4
_exptl_crystal_size_mid 0.3
_exptl_crystal_size_min 0.2
_refine_diff_density_max 0.14
_refine_diff_density_min -0.15
_refine_ls_extinction_coef 0.0123(10)
_refine_ls_extinction_expression Fc^*^=kFc[1+0.001xFc^2^\l^3^/sin(2\q)]^-1/4^
_refine_ls_extinction_method 'SHELXL97 (Sheldrick, 1997)'
_refine_ls_goodness_of_fit_ref 1.005
_refine_ls_hydrogen_treatment refall
_refine_ls_matrix_type full
_refine_ls_number_parameters 197
_refine_ls_number_reflns 1951
_refine_ls_number_restraints 0
_refine_ls_restrained_S_all 1.005
_refine_ls_R_factor_all 0.098
_refine_ls_R_factor_gt 0.033
_refine_ls_shift/su_max <0.001
_refine_ls_shift/su_mean 0.000
_refine_ls_structure_factor_coef Fsqd
_refine_ls_weighting_details 'calc w = 1/[\s^2^(Fo^2^)+(0.0551P)^2^] where P=(Fo^2^+2Fc^2^)/3'
_refine_ls_weighting_scheme calc
_refine_ls_wR_factor_gt 0.080
_refine_ls_wR_factor_ref 0.092
_reflns_number_gt 1198
_reflns_number_total 1951
_reflns_threshold_expression I>2\s(I)
_cod_data_source_file av1111.cif
_cod_data_source_block I
_cod_depositor_comments
;
The following automatic conversions were performed:
'_symmetry_cell_setting' value 'Monoclinic' changed to 'monoclinic'
according to '/home/saulius/struct/CIF-dictionaries/cif_core.dic'
dictionary named 'cif_core.dic' version 2.4.1 from 2010-06-29.

Automatic conversion script
Id: cif_fix_enum 1527 2010-12-29 10:47:43Z saulius 

The following automatic conversions were performed:

'_symmetry_cell_setting' value 'Monoclinic' changed to 'monoclinic'
according to /home/saulius/struct/CIF-dictionaries/cif_core.dic
dictionary named 'cif_core.dic' version 2.4.1 from 2010-06-29.

Automatic conversion script
Id: cif_fix_values 1715 2011-07-08 13:25:40Z adriana 

The following automatic conversions were performed:

'_exptl_crystal_density_meas' value 'not measured' was changed to '?'
- the value is perceived as not measured.

Automatic conversion script
Id: cif_fix_values 3008 2015-01-20 13:52:24Z robertas 
;
_cod_original_sg_symbol_H-M 'I 2/a'
_cod_database_code 2012912
_cod_database_fobs_code 2012912

loop_
_symmetry_equiv_pos_as_xyz
'x, y, z'
'-x+1/2, y, -z'
'x+1/2, y+1/2, z+1/2'
'-x+1, y+1/2, -z+1/2'
'-x, -y, -z'
'x-1/2, -y, z'
'-x+1/2, -y+1/2, -z+1/2'
'x, -y+1/2, z+1/2'

loop_
_atom_site_label
_atom_site_fract_x
_atom_site_fract_y
_atom_site_fract_z
_atom_site_U_iso_or_equiv
_atom_site_adp_type
_atom_site_calc_flag
_atom_site_refinement_flags
_atom_site_occupancy
_atom_site_disorder_assembly
_atom_site_disorder_group
_atom_site_type_symbol
C1 0.82024(10) 0.8445(3) 0.22393(6) 0.0528(4) Uani d . 1 . . C
C2 0.82748(9) 0.6366(2) 0.24379(5) 0.0491(4) Uani d . 1 . . C
C3 0.75619(11) 0.5431(3) 0.27037(6) 0.0526(4) Uani d . 1 . . C
H3 0.7605(10) 0.394(3) 0.2842(6) 0.059(4) Uiso d . 1 . . H
H1 0.8693(11) 0.911(3) 0.2058(7) 0.062(5) Uiso d . 1 . . H
C4 0.90842(11) 0.5088(3) 0.23400(7) 0.0620(5) Uani d . 1 . . C
H41 0.9201(11) 0.404(3) 0.2660(7) 0.076(5) Uiso d . 1 . . H
H42 0.9611(12) 0.602(3) 0.2294(7) 0.068(5) Uiso d . 1 . . H
C5 0.86717(9) 0.3889(2) 0.08673(5) 0.0459(4) Uani d . 1 . . C
C6 0.92672(11) 0.1994(3) 0.07597(9) 0.0636(5) Uani d . 1 . . C
H61 0.9150(11) 0.134(3) 0.0386(8) 0.071(5) Uiso d . 1 . . H
H62 0.9900(14) 0.249(3) 0.0735(7) 0.080(5) Uiso d . 1 . . H
H63 0.9242(12) 0.098(3) 0.1057(8) 0.077(6) Uiso d . 1 . . H
C7 0.87333(12) 0.5495(3) 0.03790(7) 0.0596(5) Uani d . 1 . . C
H71 0.9322(13) 0.598(3) 0.0314(7) 0.082(6) Uiso d . 1 . . H
H72 0.8361(12) 0.681(3) 0.0453(7) 0.074(5) Uiso d . 1 . . H
H73 0.8541(12) 0.482(3) 0.0013(9) 0.084(6) Uiso d . 1 . . H
C8 0.77260(9) 0.3268(2) 0.09644(5) 0.0426(4) Uani d . 1 . . C
C9 0.71600(9) 0.4730(3) 0.12117(6) 0.0476(4) Uani d . 1 . . C
H9 0.7369(9) 0.609(3) 0.1336(6) 0.055(4) Uiso d . 1 . . H
C10 0.62917(10) 0.4243(3) 0.12827(7) 0.0570(4) Uani d . 1 . . C
H10 0.5921(11) 0.531(3) 0.1447(7) 0.064(5) Uiso d . 1 . . H
C11 0.59709(10) 0.2288(3) 0.11074(7) 0.0633(5) Uani d . 1 . . C
H11 0.5365(12) 0.196(3) 0.1163(7) 0.074(5) Uiso d . 1 . . H
C12 0.65172(11) 0.0822(3) 0.08615(8) 0.0647(5) Uani d . 1 . . C
H12 0.6295(11) -0.057(3) 0.0731(7) 0.072(5) Uiso d . 1 . . H
C13 0.73905(10) 0.1310(3) 0.07901(7) 0.0552(4) Uani d . 1 . . C
H13 0.7759(10) 0.031(3) 0.0621(7) 0.065(5) Uiso d . 1 . . H
O1 0.90193(7) 0.36694(17) 0.18551(4) 0.0563(3) Uani d . 1 . . O
O2 0.89938(6) 0.51176(16) 0.13499(4) 0.0493(3) Uani d . 1 . . O

loop_
_atom_site_aniso_label
_atom_site_aniso_U_11
_atom_site_aniso_U_22
_atom_site_aniso_U_33
_atom_site_aniso_U_12
_atom_site_aniso_U_13
_atom_site_aniso_U_23
C1 0.0569(10) 0.0576(10) 0.0442(8) -0.0102(8) 0.0080(7) -0.0021(8)
C2 0.0558(9) 0.0539(10) 0.0376(7) 0.0010(8) -0.0019(6) -0.0046(7)
C3 0.0700(10) 0.0449(9) 0.0428(8) -0.0026(8) 0.0019(7) 0.0008(7)
C4 0.0581(10) 0.0785(12) 0.0493(9) 0.0085(10) -0.0074(7) -0.0058(9)
C5 0.0425(7) 0.0509(9) 0.0443(7) 0.0013(7) 0.0035(6) -0.0076(7)
C6 0.0512(11) 0.0709(13) 0.0688(12) 0.0144(9) 0.0060(8) -0.0143(11)
C7 0.0600(11) 0.0664(12) 0.0523(10) -0.0070(9) 0.0097(8) 0.0024(9)
C8 0.0423(7) 0.0451(8) 0.0404(7) 0.0015(7) -0.0003(5) 0.0029(6)
C9 0.0429(8) 0.0527(10) 0.0472(8) 0.0035(7) -0.0016(6) -0.0032(7)
C10 0.0423(8) 0.0776(12) 0.0511(8) 0.0087(9) 0.0009(6) 0.0010(9)
C11 0.0427(9) 0.0832(13) 0.0638(10) -0.0099(9) -0.0035(8) 0.0123(10)
C12 0.0603(10) 0.0580(11) 0.0756(11) -0.0168(9) -0.0099(8) 0.0079(9)
C13 0.0564(10) 0.0460(10) 0.0630(9) 0.0018(8) -0.0006(7) -0.0013(8)
O1 0.0611(7) 0.0586(7) 0.0490(6) 0.0124(5) -0.0019(4) 0.0005(5)
O2 0.0456(6) 0.0554(6) 0.0469(6) -0.0045(5) 0.0023(4) -0.0017(5)

loop_
_atom_type_symbol
_atom_type_description
_atom_type_scat_dispersion_real
_atom_type_scat_dispersion_imag
_atom_type_scat_source
C C 0.0033 0.0016 'International Tables Vol C Tables 4.2.6.8 and 6.1.1.4'
H H 0.0000 0.0000 'International Tables Vol C Tables 4.2.6.8 and 6.1.1.4'
O O 0.0106 0.0060 'International Tables Vol C Tables 4.2.6.8 and 6.1.1.4'

loop_
_geom_angle_atom_site_label_1
_geom_angle_atom_site_label_2
_geom_angle_atom_site_label_3
_geom_angle_site_symmetry_1
_geom_angle
C3 C1 C2 7_665 120.84(15)
C3 C1 H1 7_665 119.9(10)
C2 C1 H1 . 119.3(10)
C1 C2 C3 . 118.63(14)
C1 C2 C4 . 120.94(15)
C3 C2 C4 . 120.33(15)
C1 C3 C2 7_665 120.52(15)
C1 C3 H3 7_665 120.3(9)
C2 C3 H3 . 119.2(9)
O1 C4 C2 . 113.19(12)
O1 C4 H41 . 101.0(10)
C2 C4 H41 . 112.2(10)
O1 C4 H42 . 109.0(9)
C2 C4 H42 . 112.4(10)
H41 C4 H42 . 108.3(13)
O2 C5 C7 . 101.89(13)
O2 C5 C6 . 109.67(13)
C7 C5 C6 . 110.49(14)
O2 C5 C8 . 110.09(10)
C7 C5 C8 . 110.08(12)
C6 C5 C8 . 113.95(14)
C5 C6 H61 . 111.3(10)
C5 C6 H62 . 110.6(11)
H61 C6 H62 . 104.2(13)
C5 C6 H63 . 112.1(11)
H61 C6 H63 . 111.4(15)
H62 C6 H63 . 106.8(14)
C5 C7 H71 . 112.7(10)
C5 C7 H72 . 111.7(9)
H71 C7 H72 . 107.8(15)
C5 C7 H73 . 109.8(11)
H71 C7 H73 . 105.9(14)
H72 C7 H73 . 108.8(15)
C13 C8 C9 . 117.72(14)
C13 C8 C5 . 122.35(13)
C9 C8 C5 . 119.87(13)
C10 C9 C8 . 121.09(16)
C10 C9 H9 . 119.0(9)
C8 C9 H9 . 119.9(9)
C11 C10 C9 . 120.34(17)
C11 C10 H10 . 121.3(10)
C9 C10 H10 . 118.4(10)
C12 C11 C10 . 119.58(16)
C12 C11 H11 . 120.9(10)
C10 C11 H11 . 119.5(10)
C11 C12 C13 . 120.13(18)
C11 C12 H12 . 120.4(10)
C13 C12 H12 . 119.5(10)
C8 C13 C12 . 121.14(16)
C8 C13 H13 . 119.1(10)
C12 C13 H13 . 119.7(10)
C4 O1 O2 . 104.26(11)
C5 O2 O1 . 107.32(10)

loop_
_geom_bond_atom_site_label_1
_geom_bond_atom_site_label_2
_geom_bond_site_symmetry_2
_geom_bond_distance
_geom_bond_publ_flag
C1 C3 7_665 1.374(2) ?
C1 C2 . 1.377(2) ?
C1 H1 . 0.959(17) ?
C2 C3 . 1.388(2) ?
C2 C4 . 1.495(2) ?
C3 C1 7_665 1.374(2) ?
C3 H3 . 0.982(17) ?
C4 O1 . 1.4303(19) ?
C4 H41 . 1.002(18) ?
C4 H42 . 1.002(18) ?
C5 O2 . 1.4381(16) ?
C5 C7 . 1.512(2) ?
C5 C6 . 1.514(2) ?
C5 C8 . 1.5220(19) ?
C6 H61 . 0.972(18) ?
C6 H62 . 1.02(2) ?
C6 H63 . 0.94(2) ?
C7 H71 . 0.966(19) ?
C7 H72 . 1.013(19) ?
C7 H73 . 0.99(2) ?
C8 C13 . 1.382(2) ?
C8 C9 . 1.385(2) ?
C9 C10 . 1.379(2) ?
C9 H9 . 0.951(17) ?
C10 C11 . 1.372(3) ?
C10 H10 . 0.956(17) ?
C11 C12 . 1.366(3) ?
C11 H11 . 0.962(18) ?
C12 C13 . 1.387(2) ?
C12 H12 . 0.979(18) ?
C13 H13 . 0.930(16) ?
O1 O2 . 1.4761(13) ?
